data_4062401
_journal_name_full Organometallics
_journal_year 2003
_chemical_formula_sum 'C53 H70 Li2 P2 Rh2'
_chemical_formula_weight 988.73
_space_group_IT_number 15
_symmetry_cell_setting monoclinic
_symmetry_space_group_name_Hall '-I 2ya'
_symmetry_space_group_name_H-M 'I 1 2/a 1'
_cell_angle_alpha 90.00
_cell_angle_beta 97.5269(11)
_cell_angle_gamma 90.00
_cell_formula_units_Z 4
_cell_length_a 18.8574(10)
_cell_length_b 17.4958(9)
_cell_length_c 14.0506(7)
_cell_measurement_temperature 193(2)
_cell_volume 4595.7(4)
_diffrn_ambient_temperature 193(2)
_exptl_crystal_density_diffrn 1.429
_cod_depositor_comments
;
The following automatic conversions were performed:
'_symmetry_cell_setting' value 'Monoclinic' changed to 'monoclinic'
according to '/home/saulius/struct/CIF-dictionaries/cif_core.dic'
dictionary named 'cif_core.dic' version 2.4.1 from 2010-06-29.

Automatic conversion script
Id: cif_fix_enum 1527 2010-12-29 10:47:43Z saulius 
;
_cod_original_sg_symbol_H-M 'I 2/a'
_cod_database_code 4062401

loop_
_symmetry_equiv_pos_as_xyz
'x, y, z'
'-x+1/2, y, -z'
'x+1/2, y+1/2, z+1/2'
'-x+1, y+1/2, -z+1/2'
'-x, -y, -z'
'x-1/2, -y, z'
'-x+1/2, -y+1/2, -z+1/2'
'x, -y+1/2, z+1/2'

loop_
_atom_site_label
_atom_site_type_symbol
_atom_site_fract_x
_atom_site_fract_y
_atom_site_fract_z
_atom_site_U_iso_or_equiv
_atom_site_adp_type
_atom_site_occupancy
_atom_site_symmetry_multiplicity
_atom_site_calc_flag
_atom_site_refinement_flags
_atom_site_disorder_assembly
_atom_site_disorder_group
Rh Rh 0.048430(9) 0.122343(11) 0.334225(14) 0.02266(8) Uani 1 1 d . . .
P P -0.06336(3) 0.15827(4) 0.37729(5) 0.02259(14) Uani 1 1 d . . .
C1 C -0.05707(14) 0.13123(14) 0.4991(2) 0.0269(5) Uani 1 1 d . . .
C2 C -0.09509(17) 0.13740(15) 0.5798(2) 0.0335(6) Uani 1 1 d . . .
H2 H -0.1441 0.1511 0.5770 0.040 Uiso 1 1 calc R . .
C3 C -0.04991(16) 0.12041(15) 0.6632(2) 0.0352(7) Uani 1 1 d . . .
H3 H -0.0632 0.1190 0.7261 0.042 Uiso 1 1 calc R . .
C3A C 0.01947(17) 0.10543(15) 0.6386(2) 0.0318(6) Uani 1 1 d . . .
C4 C 0.08750(17) 0.08757(16) 0.6896(2) 0.0378(7) Uani 1 1 d . . .
H4 H 0.0934 0.0814 0.7574 0.045 Uiso 1 1 calc R . .
C5 C 0.14420(16) 0.07938(17) 0.6394(2) 0.0397(7) Uani 1 1 d . . .
H5 H 0.1899 0.0684 0.6737 0.048 Uiso 1 1 calc R . .
C6 C 0.13794(15) 0.08658(16) 0.5384(2) 0.0339(6) Uani 1 1 d . . .
H6 H 0.1794 0.0797 0.5077 0.041 Uiso 1 1 calc R . .
C7 C 0.07304(14) 0.10347(14) 0.48193(19) 0.0257(5) Uani 1 1 d . . .
C7A C 0.01488(14) 0.11215(13) 0.53619(19) 0.0257(5) Uani 1 1 d . . .
C11 C 0.15951(14) 0.13734(17) 0.3155(2) 0.0326(6) Uani 1 1 d . . .
H11 H 0.1921 0.1459 0.3767 0.039 Uiso 1 1 calc R . .
C12 C 0.14261(14) 0.06115(16) 0.2964(2) 0.0321(6) Uani 1 1 d . . .
H12 H 0.1645 0.0248 0.3468 0.038 Uiso 1 1 calc R . .
C13 C 0.13001(16) 0.02742(17) 0.1962(2) 0.0380(7) Uani 1 1 d . . .
H13A H 0.1460 -0.0265 0.1992 0.046 Uiso 1 1 calc R . .
H13B H 0.1598 0.0554 0.1547 0.046 Uiso 1 1 calc R . .
C14 C 0.05136(17) 0.03057(17) 0.1498(2) 0.0375(7) Uani 1 1 d . . .
H14A H 0.0500 0.0335 0.0792 0.045 Uiso 1 1 calc R . .
H14B H 0.0273 -0.0174 0.1648 0.045 Uiso 1 1 calc R . .
C15 C 0.01023(15) 0.09724(17) 0.18287(19) 0.0312(6) Uani 1 1 d . . .
H15 H -0.0429 0.0916 0.1687 0.037 Uiso 1 1 calc R . .
C16 C 0.03342(14) 0.17225(16) 0.18667(19) 0.0299(6) Uani 1 1 d . . .
H16 H -0.0057 0.2110 0.1753 0.036 Uiso 1 1 calc R . .
C17 C 0.10350(16) 0.19725(17) 0.1567(2) 0.0355(6) Uani 1 1 d . . .
H17A H 0.0979 0.2490 0.1283 0.043 Uiso 1 1 calc R . .
H17B H 0.1166 0.1620 0.1068 0.043 Uiso 1 1 calc R . .
C18 C 0.16376(16) 0.19858(18) 0.2409(2) 0.0393(7) Uani 1 1 d . . .
H18A H 0.2100 0.1934 0.2153 0.047 Uiso 1 1 calc R . .
H18B H 0.1636 0.2491 0.2727 0.047 Uiso 1 1 calc R . .
C21 C -0.07001(15) 0.26476(15) 0.3750(2) 0.0319(6) Uani 1 1 d . . .
H21 H -0.0800 0.2807 0.3062 0.038 Uiso 1 1 calc R . .
C22 C 0.00303(17) 0.29851(17) 0.4155(3) 0.0428(7) Uani 1 1 d . . .
H22A H 0.0402 0.2770 0.3809 0.051 Uiso 1 1 calc R . .
H22B H 0.0136 0.2859 0.4839 0.051 Uiso 1 1 calc R . .
H22C H 0.0018 0.3542 0.4076 0.051 Uiso 1 1 calc R . .
C23 C -0.12884(19) 0.29814(19) 0.4267(3) 0.0499(8) Uani 1 1 d . . .
H23A H -0.1750 0.2765 0.3997 0.060 Uiso 1 1 calc R . .
H23B H -0.1300 0.3538 0.4186 0.060 Uiso 1 1 calc R . .
H23C H -0.1194 0.2857 0.4952 0.060 Uiso 1 1 calc R . .
C24 C -0.14754(14) 0.12392(16) 0.3077(2) 0.0337(6) Uani 1 1 d . . .
H24 H -0.1369 0.0713 0.2854 0.040 Uiso 1 1 calc R . .
C25 C -0.21023(16) 0.1147(2) 0.3660(3) 0.0470(8) Uani 1 1 d . . .
H25A H -0.1946 0.0852 0.4243 0.056 Uiso 1 1 calc R . .
H25B H -0.2495 0.0879 0.3273 0.056 Uiso 1 1 calc R . .
H25C H -0.2266 0.1653 0.3838 0.056 Uiso 1 1 calc R . .
C26 C -0.16907(16) 0.1703(2) 0.2168(2) 0.0440(7) Uani 1 1 d . . .
H26A H -0.1280 0.1750 0.1810 0.053 Uiso 1 1 calc R . .
H26B H -0.1846 0.2213 0.2341 0.053 Uiso 1 1 calc R . .
H26C H -0.2084 0.1445 0.1768 0.053 Uiso 1 1 calc R . .
Li Li -0.0597(3) 0.0148(3) 0.5689(4) 0.0379(11) Uani 1 1 d . . .
C10S C 0.2500 0.2182(3) 0.0000 0.0587(14) Uani 1 2 d S . .
H10A H 0.2223 0.2369 -0.0593 0.070 Uiso 0.50 1 calc PR . .
H10B H 0.2993 0.2369 0.0040 0.070 Uiso 0.50 1 calc PR . .
H10C H 0.2284 0.2369 0.0553 0.070 Uiso 0.50 1 calc PR . .
C11S C 0.2500 0.1328(2) 0.0000 0.0380(9) Uani 1 2 d S . .
C12S C 0.30491(18) 0.0919(2) 0.0510(2) 0.0490(8) Uani 1 1 d . . .
H12S H 0.3435 0.1185 0.0866 0.059 Uiso 1 1 calc R . .
C13S C 0.3047(2) 0.0129(2) 0.0511(3) 0.0548(9) Uani 1 1 d . . .
H13S H 0.3429 -0.0142 0.0870 0.066 Uiso 1 1 calc R . .
C14S C 0.2500 -0.0264(3) 0.0000 0.0518(12) Uani 1 2 d S . .
H14S H 0.2500 -0.0807 0.0000 0.062 Uiso 1 2 calc SR . .

loop_
_atom_site_aniso_label
_atom_site_aniso_U_11
_atom_site_aniso_U_22
_atom_site_aniso_U_33
_atom_site_aniso_U_23
_atom_site_aniso_U_13
_atom_site_aniso_U_12
Rh 0.01659(12) 0.02516(12) 0.02651(13) 0.00038(7) 0.00388(8) -0.00036(7)
P 0.0149(3) 0.0257(3) 0.0271(3) -0.0008(2) 0.0025(2) 0.0024(2)
C1 0.0254(13) 0.0245(12) 0.0317(14) 0.0016(10) 0.0075(11) 0.0021(10)
C2 0.0372(15) 0.0275(13) 0.0391(16) -0.0001(11) 0.0168(12) 0.0033(11)
C3 0.052(2) 0.0265(14) 0.0298(15) -0.0026(11) 0.0150(14) -0.0012(12)
C3A 0.0463(16) 0.0213(12) 0.0285(14) -0.0021(10) 0.0071(12) -0.0044(11)
C4 0.0507(18) 0.0308(14) 0.0289(14) 0.0010(11) -0.0058(13) -0.0069(13)
C5 0.0356(16) 0.0371(15) 0.0418(17) 0.0041(13) -0.0121(13) -0.0038(12)
C6 0.0273(13) 0.0318(14) 0.0408(16) -0.0014(12) -0.0018(12) -0.0016(11)
C7 0.0239(12) 0.0223(11) 0.0296(13) -0.0011(10) -0.0008(10) -0.0029(10)
C7A 0.0287(13) 0.0190(11) 0.0291(13) -0.0003(10) 0.0026(11) -0.0018(9)
C11 0.0166(12) 0.0419(15) 0.0399(16) -0.0006(12) 0.0058(11) -0.0015(11)
C12 0.0207(12) 0.0368(15) 0.0397(16) 0.0023(12) 0.0079(11) 0.0057(11)
C13 0.0387(16) 0.0345(15) 0.0428(17) -0.0013(12) 0.0138(13) 0.0068(12)
C14 0.0448(17) 0.0336(15) 0.0345(15) -0.0035(12) 0.0070(13) -0.0036(13)
C15 0.0273(14) 0.0380(14) 0.0277(14) -0.0017(11) 0.0011(11) -0.0046(11)
C16 0.0269(13) 0.0341(14) 0.0288(14) 0.0028(11) 0.0042(11) 0.0055(11)
C17 0.0362(15) 0.0340(15) 0.0389(16) 0.0038(12) 0.0142(12) -0.0014(12)
C18 0.0312(15) 0.0428(16) 0.0451(17) 0.0010(13) 0.0092(13) -0.0122(12)
C21 0.0320(14) 0.0282(13) 0.0347(15) 0.0033(11) 0.0012(11) 0.0026(11)
C22 0.0412(17) 0.0308(15) 0.0539(19) -0.0026(13) -0.0025(14) -0.0041(12)
C23 0.050(2) 0.0369(17) 0.064(2) -0.0006(15) 0.0119(17) 0.0149(15)
C24 0.0194(13) 0.0385(16) 0.0430(16) -0.0057(12) 0.0029(11) -0.0011(11)
C25 0.0205(14) 0.059(2) 0.063(2) -0.0056(16) 0.0101(14) -0.0062(13)
C26 0.0298(15) 0.0550(19) 0.0442(18) -0.0040(15) -0.0071(13) 0.0043(14)
Li 0.029(2) 0.020(2) 0.067(3) -0.006(2) 0.017(2) -0.0043(18)
C10S 0.093(4) 0.042(3) 0.043(3) 0.000 0.016(3) 0.000
C11S 0.047(3) 0.042(2) 0.026(2) 0.000 0.0088(18) 0.000
C12S 0.0423(18) 0.058(2) 0.0433(19) 0.0087(16) -0.0069(15) -0.0107(16)
C13S 0.050(2) 0.060(2) 0.053(2) 0.0191(17) -0.0004(17) 0.0079(17)
C14S 0.069(3) 0.041(3) 0.050(3) 0.000 0.023(3) 0.000

loop_
_geom_bond_atom_site_label_1
_geom_bond_atom_site_label_2
_geom_bond_distance
_geom_bond_site_symmetry_2
_geom_bond_publ_flag
Rh C7 2.093(3) . ?
Rh C11 2.161(3) . ?
Rh C12 2.198(3) . ?
Rh C15 2.198(3) . ?
Rh C16 2.233(3) . ?
Rh P 2.3536(6) . ?
P C1 1.765(3) . ?
P C24 1.852(3) . ?
P C21 1.867(3) . ?
C1 C2 1.422(4) . ?
C1 C7A 1.428(4) . ?
C1 Li 2.264(5) . ?
C2 C3 1.388(4) . ?
C2 Li 2.257(5) . ?
C3 C3A 1.420(4) . ?
C3 Li 2.267(5) . ?
C3A C4 1.420(4) . ?
C3A C7A 1.435(4) . ?
C3A Li 2.306(5) . ?
C4 C5 1.364(5) . ?
C5 C6 1.414(4) . ?
C6 C7 1.400(4) . ?
C7 C7A 1.424(4) . ?
C7 Li 2.193(5) 5_556 ?
C7A Li 2.293(5) . ?
C11 C12 1.389(4) . ?
C11 C18 1.508(4) . ?
C12 C13 1.516(4) . ?
C13 C14 1.541(4) . ?
C14 C15 1.507(4) . ?
C15 C16 1.382(4) . ?
C16 C17 1.503(4) . ?
C17 C18 1.529(4) . ?
C21 C23 1.520(4) . ?
C21 C22 1.538(4) . ?
C24 C26 1.522(4) . ?
C24 C25 1.533(4) . ?
Li C7 2.193(5) 5_556 ?
C10S C11S 1.495(6) . ?
C11S C12S 1.379(4) 2 ?
C11S C12S 1.379(4) . ?
C12S C13S 1.382(5) . ?
C13S C14S 1.363(5) . ?
C14S C13S 1.363(5) 2 ?
